data_4087675
loop_
_publ_author_name
'Ibad, Muhammad Farooq'
'Schulz, Axel'
'Villinger, Alexander'

_publ_section_title
;
 Pentafluorophenyl Silver: Structure and Bonding of Arene Solvates
;
_journal_issue 15
_journal_name_full Organometallics
_journal_page_first 3893
_journal_paper_doi 10.1021/acs.organomet.5b00492
_journal_volume 34
_journal_year 2015
_chemical_formula_moiety 'C24 Ag4 F20, 2(C8 H10)'
_chemical_formula_sum 'C40 H20 Ag4 F20'
_chemical_formula_weight 1312.04
_space_group_IT_number 2
_space_group_name_Hall '-P 1'
_space_group_name_H-M_alt 'P -1'
_symmetry_cell_setting triclinic
_symmetry_Int_Tables_number 2
_symmetry_space_group_name_Hall '-P 1'
_symmetry_space_group_name_H-M 'P -1'
_atom_sites_solution_hydrogens geom
_atom_sites_solution_primary direct
_atom_sites_solution_secondary difmap
_audit_creation_method SHELXL-97
_cell_angle_alpha 76.266(2)
_cell_angle_beta 89.081(2)
_cell_angle_gamma 89.402(2)
_cell_formula_units_Z 2
_cell_length_a 11.0027(4)
_cell_length_b 12.3217(5)
_cell_length_c 14.6078(6)
_cell_measurement_reflns_used 9055
_cell_measurement_temperature 173(2)
_cell_measurement_theta_max 70.059
_cell_measurement_theta_min 4.946
_cell_volume 1923.49(13)
_computing_cell_refinement 'Bruker Apex V7.51A'
_computing_data_collection 'Bruker Apex V7.51A'
_computing_data_reduction 'Bruker SAINT'
_computing_molecular_graphics 'ORTEP-3v2.01 (Farrugia, 1997)'
_computing_publication_material SHELXL-97
_computing_structure_refinement 'SHELXL-97 (Sheldrick, 1997)'
_computing_structure_solution 'SHELXS-97 (Sheldrick, 1997)'
_diffrn_ambient_temperature 173(2)
_diffrn_measured_fraction_theta_full 0.996
_diffrn_measured_fraction_theta_max 0.996
_diffrn_measurement_device_type 'Bruker Apex Kappa II-CCD-diffractometer'
_diffrn_measurement_method 'phi and omega scans'
_diffrn_radiation_monochromator graphite
_diffrn_radiation_source 'sealed tube'
_diffrn_radiation_type MoK\a
_diffrn_radiation_wavelength 0.71073
_diffrn_reflns_av_R_equivalents 0.0234
_diffrn_reflns_av_sigmaI/netI 0.0179
_diffrn_reflns_limit_h_max 16
_diffrn_reflns_limit_h_min -16
_diffrn_reflns_limit_k_max 18
_diffrn_reflns_limit_k_min -18
_diffrn_reflns_limit_l_max 21
_diffrn_reflns_limit_l_min -22
_diffrn_reflns_number 71828
_diffrn_reflns_theta_full 32.50
_diffrn_reflns_theta_max 32.50
_diffrn_reflns_theta_min 1.70
_exptl_absorpt_coefficient_mu 2.136
_exptl_absorpt_correction_T_max 0.7400
_exptl_absorpt_correction_T_min 0.4674
_exptl_absorpt_correction_type multi-scan
_exptl_absorpt_process_details '(SADABS; Sheldrick, 2004)'
_exptl_crystal_colour colourless
_exptl_crystal_density_diffrn 2.265
_exptl_crystal_density_method 'not measured'
_exptl_crystal_description block
_exptl_crystal_F_000 1256
_exptl_crystal_size_max 0.42
_exptl_crystal_size_mid 0.21
_exptl_crystal_size_min 0.15
_refine_diff_density_max 0.526
_refine_diff_density_min -0.538
_refine_diff_density_rms 0.069
_refine_ls_extinction_method none
_refine_ls_goodness_of_fit_ref 1.027
_refine_ls_hydrogen_treatment mixed
_refine_ls_matrix_type full
_refine_ls_number_parameters 587
_refine_ls_number_reflns 13873
_refine_ls_number_restraints 0
_refine_ls_restrained_S_all 1.027
_refine_ls_R_factor_all 0.0264
_refine_ls_R_factor_gt 0.0199
_refine_ls_shift/su_max 0.003
_refine_ls_shift/su_mean 0.000
_refine_ls_structure_factor_coef Fsqd
_refine_ls_weighting_details 'calc w=1/[\s^2^(Fo^2^)+(0.0173P)^2^+0.9676P] where P=(Fo^2^+2Fc^2^)/3'
_refine_ls_weighting_scheme calc
_refine_ls_wR_factor_gt 0.0437
_refine_ls_wR_factor_ref 0.0463
_reflns_number_gt 12024
_reflns_number_total 13873
_reflns_threshold_expression >2\s(I)
_cod_data_source_file om5b00492_si_002.cif
_cod_data_source_block av_fi57_AgC6F5_EtC6H5
_cod_database_code 4087675

loop_
_symmetry_equiv_pos_as_xyz
'x, y, z'
'-x, -y, -z'

loop_
_atom_site_label
_atom_site_type_symbol
_atom_site_fract_x
_atom_site_fract_y
_atom_site_fract_z
_atom_site_U_iso_or_equiv
_atom_site_adp_type
_atom_site_occupancy
_atom_site_symmetry_multiplicity
_atom_site_calc_flag
_atom_site_refinement_flags
Ag1 Ag 0.239999(9) 0.222162(8) 0.272981(7) 0.02273(2) Uani 1 1 d .
Ag2 Ag 0.409594(9) 0.391036(9) 0.242236(8) 0.02650(3) Uani 1 1 d .
Ag3 Ag 0.626834(10) 0.271648(8) 0.264274(8) 0.02523(3) Uani 1 1 d .
Ag4 Ag 0.456200(9) 0.105871(9) 0.272983(8) 0.02682(3) Uani 1 1 d .
C1 C 0.22601(12) 0.38559(11) 0.30773(10) 0.0210(2) Uani 1 1 d .
C2 C 0.14210(12) 0.46057(11) 0.25790(9) 0.0206(2) Uani 1 1 d .
C3 C 0.07710(12) 0.53626(12) 0.29569(11) 0.0252(3) Uani 1 1 d .
C4 C 0.09697(14) 0.53925(12) 0.38804(11) 0.0287(3) Uani 1 1 d .
C5 C 0.17937(14) 0.46710(13) 0.44102(10) 0.0286(3) Uani 1 1 d .
C6 C 0.24138(13) 0.39240(12) 0.40049(10) 0.0252(3) Uani 1 1 d .
C7 C 0.59200(12) 0.45238(11) 0.20060(10) 0.0224(2) Uani 1 1 d .
C8 C 0.63437(12) 0.52468(12) 0.25262(10) 0.0232(3) Uani 1 1 d .
C9 C 0.70591(13) 0.61580(12) 0.21557(11) 0.0263(3) Uani 1 1 d .
C10 C 0.73752(14) 0.63806(12) 0.12134(12) 0.0313(3) Uani 1 1 d .
C11 C 0.69512(15) 0.57102(13) 0.06554(11) 0.0301(3) Uani 1 1 d .
C12 C 0.62364(13) 0.48072(11) 0.10581(10) 0.0245(3) Uani 1 1 d .
C13 C 0.65104(12) 0.09003(11) 0.30958(10) 0.0230(3) Uani 1 1 d .
C14 C 0.71982(13) 0.04324(12) 0.24819(10) 0.0240(3) Uani 1 1 d .
C15 C 0.79438(13) -0.04892(12) 0.27674(11) 0.0282(3) Uani 1 1 d .
C16 C 0.80073(14) -0.09886(12) 0.37160(12) 0.0317(3) Uani 1 1 d .
C17 C 0.73486(16) -0.05562(13) 0.43547(11) 0.0314(3) Uani 1 1 d .
C18 C 0.66217(13) 0.03730(12) 0.40409(10) 0.0259(3) Uani 1 1 d .
C19 C 0.27765(12) 0.06485(11) 0.22691(10) 0.0238(3) Uani 1 1 d .
C20 C 0.27321(14) 0.08065(13) 0.13046(11) 0.0306(3) Uani 1 1 d .
C21 C 0.21431(19) 0.00987(16) 0.08561(13) 0.0426(4) Uani 1 1 d .
C22 C 0.15839(17) -0.08338(15) 0.13963(15) 0.0433(4) Uani 1 1 d .
C23 C 0.16195(14) -0.10504(13) 0.23580(14) 0.0366(4) Uani 1 1 d .
C24 C 0.22068(13) -0.03145(12) 0.27744(12) 0.0284(3) Uani 1 1 d .
F1 F 0.12217(8) 0.46273(8) 0.16669(6) 0.02937(18) Uani 1 1 d .
F2 F -0.00420(9) 0.60509(8) 0.24456(8) 0.0399(2) Uani 1 1 d .
F3 F 0.03696(10) 0.61227(9) 0.42679(8) 0.0443(3) Uani 1 1 d .
F4 F 0.19923(11) 0.47205(10) 0.53005(7) 0.0442(3) Uani 1 1 d .
F5 F 0.32308(9) 0.32538(9) 0.45497(7) 0.0396(2) Uani 1 1 d .
F6 F 0.60587(9) 0.50544(8) 0.34526(6) 0.0344(2) Uani 1 1 d .
F7 F 0.74524(9) 0.68200(8) 0.26908(7) 0.0374(2) Uani 1 1 d .
F8 F 0.80943(11) 0.72416(9) 0.08474(8) 0.0498(3) Uani 1 1 d .
F9 F 0.72536(12) 0.59321(9) -0.02633(7) 0.0480(3) Uani 1 1 d .
F10 F 0.58626(9) 0.41625(8) 0.04888(7) 0.0351(2) Uani 1 1 d .
F11 F 0.71529(10) 0.08882(8) 0.15490(6) 0.0379(2) Uani 1 1 d .
F12 F 0.86147(10) -0.08849(9) 0.21475(8) 0.0438(2) Uani 1 1 d .
F13 F 0.87313(11) -0.18718(9) 0.40158(9) 0.0512(3) Uani 1 1 d .
F14 F 0.74354(13) -0.10386(9) 0.52746(8) 0.0545(3) Uani 1 1 d .
F15 F 0.60095(10) 0.07740(9) 0.46948(7) 0.0401(2) Uani 1 1 d .
F16 F 0.33051(11) 0.16962(9) 0.07498(7) 0.0446(2) Uani 1 1 d .
F17 F 0.21306(16) 0.02958(12) -0.00844(9) 0.0719(4) Uani 1 1 d .
F18 F 0.10076(13) -0.15291(11) 0.09790(11) 0.0706(4) Uani 1 1 d .
F19 F 0.10947(11) -0.19681(9) 0.28828(10) 0.0547(3) Uani 1 1 d .
F20 F 0.21901(11) -0.05615(9) 0.37233(7) 0.0446(2) Uani 1 1 d .
C25 C -0.05559(13) 0.24870(13) 0.21243(12) 0.0299(3) Uani 1 1 d .
C26 C -0.01668(14) 0.15547(14) 0.28097(14) 0.0359(4) Uani 1 1 d .
C27 C -0.03127(17) 0.14916(15) 0.37538(14) 0.0432(4) Uani 1 1 d .
H27 H -0.0024 0.0854 0.4200 0.052 Uiso 1 1 calc R
C28 C -0.08776(18) 0.23504(17) 0.40610(13) 0.0428(4) Uani 1 1 d .
H28 H -0.0978 0.2307 0.4716 0.051 Uiso 1 1 calc R
C29 C -0.12931(15) 0.32703(14) 0.34042(13) 0.0348(3) Uani 1 1 d .
H29 H -0.1693 0.3860 0.3608 0.042 Uiso 1 1 calc R
C30 C -0.11320(13) 0.33427(13) 0.24448(12) 0.0288(3) Uani 1 1 d .
C31 C -0.02951(17) 0.25207(16) 0.10997(14) 0.0412(4) Uani 1 1 d .
H31A H 0.0590 0.2623 0.0984 0.049 Uiso 1 1 calc R
H31B H -0.0506 0.1785 0.0986 0.049 Uiso 1 1 calc R
C32 C -0.0943(2) 0.3404(2) 0.03964(15) 0.0564(6) Uani 1 1 d .
H32A H -0.1823 0.3304 0.0489 0.085 Uiso 1 1 calc R
H32B H -0.0714 0.3346 -0.0242 0.085 Uiso 1 1 calc R
H32C H -0.0718 0.4141 0.0480 0.085 Uiso 1 1 calc R
H26 H 0.0198(19) 0.0960(18) 0.2600(15) 0.044(6) Uiso 1 1 d .
H30 H -0.1368(16) 0.3988(15) 0.1974(13) 0.028(4) Uiso 1 1 d .
C33 C 0.44763(13) 0.76212(12) 0.26763(11) 0.0269(3) Uani 1 1 d .
C34 C 0.50301(15) 0.84168(13) 0.19598(12) 0.0328(3) Uani 1 1 d .
H34 H 0.5539 0.8960 0.2120 0.039 Uiso 1 1 calc R
C35 C 0.48589(18) 0.84378(14) 0.10207(13) 0.0395(4) Uani 1 1 d .
H35 H 0.5254 0.8986 0.0545 0.047 Uiso 1 1 calc R
C36 C 0.41120(18) 0.76595(15) 0.07742(12) 0.0403(4) Uani 1 1 d .
H36 H 0.3986 0.7673 0.0130 0.048 Uiso 1 1 calc R
C37 C 0.35542(17) 0.68652(14) 0.14735(12) 0.0360(4) Uani 1 1 d .
H37 H 0.3045 0.6325 0.1309 0.043 Uiso 1 1 calc R
C38 C 0.37284(14) 0.68456(13) 0.24191(12) 0.0297(3) Uani 1 1 d .
H38 H 0.3332 0.6296 0.2893 0.036 Uiso 1 1 calc R
C39 C 0.47224(16) 0.76297(15) 0.36896(12) 0.0363(3) Uani 1 1 d .
H39A H 0.5589 0.7433 0.3815 0.044 Uiso 1 1 calc R
H39B H 0.4601 0.8402 0.3762 0.044 Uiso 1 1 calc R
C40 C 0.3961(2) 0.68590(18) 0.44341(13) 0.0468(4) Uani 1 1 d .
H40A H 0.3098 0.7022 0.4310 0.070 Uiso 1 1 calc R
H40B H 0.4157 0.6974 0.5056 0.070 Uiso 1 1 calc R
H40C H 0.4135 0.6082 0.4420 0.070 Uiso 1 1 calc R

loop_
_atom_site_aniso_label
_atom_site_aniso_U_11
_atom_site_aniso_U_22
_atom_site_aniso_U_33
_atom_site_aniso_U_23
_atom_site_aniso_U_13
_atom_site_aniso_U_12
Ag1 0.02302(5) 0.01853(5) 0.02842(5) -0.00906(4) -0.00132(4) 0.00045(4)
Ag2 0.01764(5) 0.02658(5) 0.03630(6) -0.00966(4) 0.00247(4) -0.00123(4)
Ag3 0.02375(5) 0.01761(5) 0.03374(6) -0.00487(4) -0.00152(4) 0.00047(4)
Ag4 0.01849(5) 0.02516(5) 0.03748(6) -0.00850(4) -0.00466(4) 0.00026(4)
C1 0.0183(5) 0.0208(6) 0.0257(6) -0.0093(5) 0.0008(5) -0.0009(5)
C2 0.0176(5) 0.0213(6) 0.0238(6) -0.0072(5) 0.0009(5) -0.0039(5)
C3 0.0185(6) 0.0206(6) 0.0370(8) -0.0077(5) 0.0009(5) -0.0003(5)
C4 0.0264(7) 0.0249(7) 0.0390(8) -0.0166(6) 0.0122(6) -0.0064(5)
C5 0.0319(7) 0.0332(8) 0.0240(6) -0.0131(6) 0.0042(5) -0.0102(6)
C6 0.0236(6) 0.0246(6) 0.0274(7) -0.0056(5) -0.0030(5) -0.0028(5)
C7 0.0191(6) 0.0188(6) 0.0292(7) -0.0054(5) 0.0000(5) 0.0000(5)
C8 0.0214(6) 0.0225(6) 0.0261(6) -0.0066(5) -0.0009(5) 0.0019(5)
C9 0.0238(6) 0.0203(6) 0.0365(8) -0.0098(6) -0.0055(5) 0.0006(5)
C10 0.0297(7) 0.0209(6) 0.0398(8) -0.0003(6) 0.0002(6) -0.0036(6)
C11 0.0341(8) 0.0272(7) 0.0268(7) -0.0021(6) 0.0034(6) 0.0022(6)
C12 0.0243(6) 0.0203(6) 0.0306(7) -0.0096(5) -0.0018(5) 0.0039(5)
C13 0.0201(6) 0.0196(6) 0.0296(7) -0.0065(5) -0.0041(5) 0.0003(5)
C14 0.0225(6) 0.0212(6) 0.0280(7) -0.0049(5) -0.0027(5) -0.0029(5)
C15 0.0225(6) 0.0245(7) 0.0402(8) -0.0128(6) -0.0006(6) 0.0015(5)
C16 0.0298(7) 0.0202(6) 0.0450(9) -0.0071(6) -0.0121(6) 0.0055(5)
C17 0.0422(9) 0.0230(7) 0.0279(7) -0.0032(5) -0.0106(6) -0.0010(6)
C18 0.0278(7) 0.0227(6) 0.0287(7) -0.0091(5) -0.0016(5) -0.0022(5)
C19 0.0198(6) 0.0206(6) 0.0335(7) -0.0115(5) -0.0018(5) 0.0004(5)
C20 0.0310(7) 0.0275(7) 0.0358(8) -0.0125(6) -0.0013(6) 0.0031(6)
C21 0.0513(11) 0.0430(10) 0.0414(9) -0.0250(8) -0.0129(8) 0.0087(8)
C22 0.0384(9) 0.0348(9) 0.0677(13) -0.0333(9) -0.0140(8) 0.0020(7)
C23 0.0246(7) 0.0229(7) 0.0652(12) -0.0162(7) -0.0035(7) -0.0013(6)
C24 0.0233(6) 0.0217(6) 0.0416(8) -0.0099(6) -0.0017(6) 0.0012(5)
F1 0.0321(4) 0.0333(5) 0.0232(4) -0.0073(3) -0.0040(3) -0.0011(4)
F2 0.0300(5) 0.0293(5) 0.0594(7) -0.0087(4) -0.0079(4) 0.0109(4)
F3 0.0448(6) 0.0376(5) 0.0584(7) -0.0282(5) 0.0199(5) -0.0008(5)
F4 0.0555(7) 0.0561(7) 0.0272(5) -0.0217(5) 0.0033(4) -0.0145(5)
F5 0.0409(5) 0.0407(5) 0.0354(5) -0.0047(4) -0.0156(4) 0.0051(4)
F6 0.0392(5) 0.0392(5) 0.0262(4) -0.0106(4) 0.0014(4) -0.0047(4)
F7 0.0390(5) 0.0290(5) 0.0488(6) -0.0174(4) -0.0104(4) -0.0057(4)
F8 0.0543(7) 0.0339(5) 0.0545(7) 0.0035(5) 0.0027(5) -0.0209(5)
F9 0.0658(8) 0.0450(6) 0.0295(5) -0.0023(4) 0.0132(5) -0.0064(5)
F10 0.0438(5) 0.0321(5) 0.0346(5) -0.0179(4) -0.0053(4) 0.0017(4)
F11 0.0463(6) 0.0394(5) 0.0263(4) -0.0047(4) 0.0013(4) 0.0055(4)
F12 0.0395(6) 0.0419(6) 0.0544(6) -0.0210(5) 0.0069(5) 0.0110(5)
F13 0.0553(7) 0.0322(5) 0.0650(7) -0.0090(5) -0.0202(6) 0.0227(5)
F14 0.0924(10) 0.0368(6) 0.0304(5) 0.0002(4) -0.0166(6) 0.0102(6)
F15 0.0516(6) 0.0395(5) 0.0319(5) -0.0144(4) 0.0047(4) 0.0037(5)
F16 0.0591(7) 0.0403(6) 0.0334(5) -0.0071(4) 0.0059(5) -0.0056(5)
F17 0.1128(12) 0.0708(9) 0.0422(7) -0.0323(6) -0.0188(7) 0.0017(8)
F18 0.0730(9) 0.0564(8) 0.1009(11) -0.0534(8) -0.0294(8) -0.0061(7)
F19 0.0439(6) 0.0270(5) 0.0937(10) -0.0155(6) 0.0046(6) -0.0138(5)
F20 0.0564(7) 0.0347(5) 0.0398(6) -0.0029(4) 0.0020(5) -0.0106(5)
C25 0.0228(6) 0.0307(7) 0.0384(8) -0.0121(6) 0.0000(6) -0.0061(6)
C26 0.0218(7) 0.0248(7) 0.0623(11) -0.0125(7) -0.0042(7) -0.0013(6)
C27 0.0360(9) 0.0347(9) 0.0524(11) 0.0036(8) -0.0158(8) -0.0056(7)
C28 0.0428(10) 0.0487(11) 0.0362(9) -0.0078(8) -0.0072(7) -0.0108(8)
C29 0.0303(8) 0.0343(8) 0.0441(9) -0.0177(7) 0.0001(7) -0.0043(6)
C30 0.0223(6) 0.0236(7) 0.0400(8) -0.0063(6) -0.0035(6) -0.0012(5)
C31 0.0367(9) 0.0421(10) 0.0479(10) -0.0173(8) 0.0031(8) 0.0026(7)
C32 0.0683(15) 0.0633(14) 0.0416(11) -0.0203(10) -0.0081(10) 0.0152(11)
C33 0.0216(6) 0.0252(7) 0.0364(8) -0.0124(6) -0.0011(5) 0.0017(5)
C34 0.0292(7) 0.0268(7) 0.0448(9) -0.0132(7) 0.0045(6) -0.0048(6)
C35 0.0457(10) 0.0295(8) 0.0418(9) -0.0060(7) 0.0100(8) -0.0008(7)
C36 0.0551(11) 0.0355(9) 0.0326(8) -0.0124(7) -0.0024(8) 0.0057(8)
C37 0.0423(9) 0.0286(8) 0.0405(9) -0.0144(7) -0.0077(7) -0.0018(7)
C38 0.0294(7) 0.0241(7) 0.0365(8) -0.0089(6) -0.0022(6) -0.0025(6)
C39 0.0359(8) 0.0399(9) 0.0366(8) -0.0160(7) -0.0030(7) -0.0047(7)
C40 0.0557(12) 0.0502(11) 0.0353(9) -0.0113(8) 0.0007(8) -0.0070(9)

loop_
_atom_type_symbol
_atom_type_description
_atom_type_scat_dispersion_real
_atom_type_scat_dispersion_imag
_atom_type_scat_source
C C 0.0033 0.0016 'International Tables Vol C Tables 4.2.6.8 and 6.1.1.4'
H H 0.0000 0.0000 'International Tables Vol C Tables 4.2.6.8 and 6.1.1.4'
F F 0.0171 0.0103 'International Tables Vol C Tables 4.2.6.8 and 6.1.1.4'
Ag Ag -0.8971 1.1015 'International Tables Vol C Tables 4.2.6.8 and 6.1.1.4'

loop_
_geom_angle_atom_site_label_1
_geom_angle_atom_site_label_2
_geom_angle_atom_site_label_3
_geom_angle
C1 Ag1 C19 172.11(5)
C1 Ag1 Ag2 51.59(3)
C19 Ag1 Ag2 120.61(4)
C1 Ag1 Ag4 123.56(3)
C19 Ag1 Ag4 50.62(3)
Ag2 Ag1 Ag4 77.771(5)
C7 Ag2 C1 157.92(5)
C7 Ag2 Ag1 150.53(4)
C1 Ag2 Ag1 50.88(3)
C7 Ag2 Ag3 51.85(3)
C1 Ag2 Ag3 139.89(4)
Ag1 Ag2 Ag3 101.942(5)
C13 Ag3 C7 172.37(5)
C13 Ag3 Ag4 51.41(3)
C7 Ag3 Ag4 123.81(3)
C13 Ag3 Ag2 127.51(4)
C7 Ag3 Ag2 50.12(3)
Ag4 Ag3 Ag2 77.455(5)
C19 Ag4 C13 160.00(5)
C19 Ag4 Ag1 51.96(4)
C13 Ag4 Ag1 147.88(4)
C19 Ag4 Ag3 145.84(4)
C13 Ag4 Ag3 50.74(3)
Ag1 Ag4 Ag3 102.071(6)
C2 C1 C6 114.64(12)
C2 C1 Ag1 116.78(9)
C6 C1 Ag1 119.24(10)
C2 C1 Ag2 115.43(10)
C6 C1 Ag2 107.05(9)
Ag1 C1 Ag2 77.53(4)
F1 C2 C3 116.66(12)
F1 C2 C1 119.51(12)
C3 C2 C1 123.83(13)
F2 C3 C4 120.24(13)
F2 C3 C2 121.04(13)
C4 C3 C2 118.72(13)
F3 C4 C5 119.35(14)
F3 C4 C3 120.51(15)
C5 C4 C3 120.14(13)
F4 C5 C4 119.56(14)
F4 C5 C6 121.38(15)
C4 C5 C6 119.05(13)
F5 C6 C5 116.55(13)
F5 C6 C1 119.81(13)
C5 C6 C1 123.61(13)
C12 C7 C8 114.89(12)
C12 C7 Ag2 119.13(10)
C8 C7 Ag2 113.30(10)
C12 C7 Ag3 111.51(9)
C8 C7 Ag3 114.77(10)
Ag2 C7 Ag3 78.02(4)
F6 C8 C9 116.93(12)
F6 C8 C7 119.27(12)
C9 C8 C7 123.80(13)
F7 C9 C8 121.33(14)
F7 C9 C10 119.93(13)
C8 C9 C10 118.74(13)
F8 C10 C9 119.62(14)
F8 C10 C11 120.36(15)
C9 C10 C11 120.03(14)
F9 C11 C12 120.92(14)
F9 C11 C10 119.96(14)
C12 C11 C10 119.12(14)
F10 C12 C11 117.03(13)
F10 C12 C7 119.58(13)
C11 C12 C7 123.37(13)
C18 C13 C14 115.00(13)
C18 C13 Ag3 121.05(10)
C14 C13 Ag3 114.66(10)
C18 C13 Ag4 109.32(10)
C14 C13 Ag4 112.71(9)
Ag3 C13 Ag4 77.85(4)
F11 C14 C15 116.77(13)
F11 C14 C13 119.39(12)
C15 C14 C13 123.84(14)
F12 C15 C16 120.01(14)
F12 C15 C14 121.32(14)
C16 C15 C14 118.66(14)
F13 C16 C17 119.97(15)
F13 C16 C15 120.13(15)
C17 C16 C15 119.87(14)
F14 C17 C16 119.20(14)
F14 C17 C18 121.12(15)
C16 C17 C18 119.67(14)
F15 C18 C17 117.38(13)
F15 C18 C13 119.66(13)
C17 C18 C13 122.96(14)
C20 C19 C24 114.59(13)
C20 C19 Ag4 111.91(10)
C24 C19 Ag4 118.40(10)
C20 C19 Ag1 112.20(10)
C24 C19 Ag1 117.12(10)
Ag4 C19 Ag1 77.42(4)
F16 C20 C19 119.12(13)
F16 C20 C21 116.97(15)
C19 C20 C21 123.90(16)
F17 C21 C22 120.11(16)
F17 C21 C20 121.20(19)
C22 C21 C20 118.67(17)
F18 C22 C23 120.03(19)
F18 C22 C21 119.76(19)
C23 C22 C21 120.21(15)
F19 C23 C22 120.18(15)
F19 C23 C24 120.74(18)
C22 C23 C24 119.07(16)
F20 C24 C23 116.30(15)
F20 C24 C19 120.16(13)
C23 C24 C19 123.53(16)
C30 C25 C26 116.97(15)
C30 C25 C31 124.37(15)
C26 C25 C31 118.64(15)
C27 C26 C25 121.94(16)
C27 C26 H26 120.4(13)
C25 C26 H26 117.6(13)
C26 C27 C28 120.42(17)
C26 C27 H27 119.8
C28 C27 H27 119.8
C29 C28 C27 119.09(17)
C29 C28 H28 120.5
C27 C28 H28 120.5
C28 C29 C30 120.59(16)
C28 C29 H29 119.7
C30 C29 H29 119.7
C29 C30 C25 120.97(15)
C29 C30 H30 122.5(11)
C25 C30 H30 116.5(11)
C32 C31 C25 116.27(16)
C32 C31 H31A 108.2
C25 C31 H31A 108.2
C32 C31 H31B 108.2
C25 C31 H31B 108.2
H31A C31 H31B 107.4
C31 C32 H32A 109.5
C31 C32 H32B 109.5
H32A C32 H32B 109.5
C31 C32 H32C 109.5
H32A C32 H32C 109.5
H32B C32 H32C 109.5
C38 C33 C34 117.77(15)
C38 C33 C39 123.21(14)
C34 C33 C39 119.02(14)
C35 C34 C33 121.67(15)
C35 C34 H34 119.2
C33 C34 H34 119.2
C34 C35 C36 119.96(16)
C34 C35 H35 120.0
C36 C35 H35 120.0
C37 C36 C35 119.25(16)
C37 C36 H36 120.4
C35 C36 H36 120.4
C36 C37 C38 120.68(15)
C36 C37 H37 119.7
C38 C37 H37 119.7
C33 C38 C37 120.67(15)
C33 C38 H38 119.7
C37 C38 H38 119.7
C40 C39 C33 116.65(14)
C40 C39 H39A 108.1
C33 C39 H39A 108.1
C40 C39 H39B 108.1
C33 C39 H39B 108.1
H39A C39 H39B 107.3
C39 C40 H40A 109.5
C39 C40 H40B 109.5
H40A C40 H40B 109.5
C39 C40 H40C 109.5
H40A C40 H40C 109.5
H40B C40 H40C 109.5

loop_
_geom_bond_atom_site_label_1
_geom_bond_atom_site_label_2
_geom_bond_distance
Ag1 C1 2.1937(13)
Ag1 C19 2.2306(13)
Ag1 Ag2 2.76114(17)
Ag1 Ag4 2.76419(17)
Ag2 C7 2.1779(13)
Ag2 C1 2.2159(13)
Ag2 Ag3 2.77619(17)
Ag3 C13 2.1925(13)
Ag3 C7 2.2319(13)
Ag3 Ag4 2.76810(17)
Ag4 C19 2.1892(13)
Ag4 C13 2.2131(13)
C1 C2 1.3857(19)
C1 C6 1.3905(19)
C2 F1 1.3479(15)
C2 C3 1.3798(19)
C3 F2 1.3350(17)
C3 C4 1.379(2)
C4 F3 1.3355(16)
C4 C5 1.375(2)
C5 F4 1.3379(17)
C5 C6 1.377(2)
C6 F5 1.3486(17)
C7 C12 1.385(2)
C7 C8 1.3892(19)
C8 F6 1.3497(17)
C8 C9 1.374(2)
C9 F7 1.3358(16)
C9 C10 1.378(2)
C10 F8 1.3312(18)
C10 C11 1.380(2)
C11 F9 1.3416(18)
C11 C12 1.377(2)
C12 F10 1.3503(16)
C13 C18 1.386(2)
C13 C14 1.387(2)
C14 F11 1.3465(17)
C14 C15 1.380(2)
C15 F12 1.3354(18)
C15 C16 1.379(2)
C16 F13 1.3332(17)
C16 C17 1.373(2)
C17 F14 1.3386(18)
C17 C18 1.380(2)
C18 F15 1.3442(17)
C19 C20 1.377(2)
C19 C24 1.389(2)
C20 F16 1.3536(19)
C20 C21 1.381(2)
C21 F17 1.337(2)
C21 C22 1.375(3)
C22 F18 1.3339(18)
C22 C23 1.367(3)
C23 F19 1.337(2)
C23 C24 1.377(2)
C24 F20 1.3466(19)
C25 C30 1.394(2)
C25 C26 1.401(2)
C25 C31 1.510(2)
C26 C27 1.370(3)
C26 H26 0.94(2)
C27 C28 1.382(3)
C27 H27 0.9500
C28 C29 1.379(3)
C28 H28 0.9500
C29 C30 1.392(2)
C29 H29 0.9500
C30 H30 0.957(18)
C31 C32 1.491(3)
C31 H31A 0.9900
C31 H31B 0.9900
C32 H32A 0.9800
C32 H32B 0.9800
C32 H32C 0.9800
C33 C38 1.389(2)
C33 C34 1.390(2)
C33 C39 1.512(2)
C34 C35 1.382(3)
C34 H34 0.9500
C35 C36 1.384(3)
C35 H35 0.9500
C36 C37 1.377(3)
C36 H36 0.9500
C37 C38 1.392(2)
C37 H37 0.9500
C38 H38 0.9500
C39 C40 1.511(3)
C39 H39A 0.9900
C39 H39B 0.9900
C40 H40A 0.9800
C40 H40B 0.9800
C40 H40C 0.9800

loop_
_geom_torsion_atom_site_label_1
_geom_torsion_atom_site_label_2
_geom_torsion_atom_site_label_3
_geom_torsion_atom_site_label_4
_geom_torsion
C1 Ag1 Ag2 C7 171.31(9)
C19 Ag1 Ag2 C7 -10.09(9)
Ag4 Ag1 Ag2 C7 17.96(8)
C19 Ag1 Ag2 C1 178.60(6)
Ag4 Ag1 Ag2 C1 -153.35(5)
C1 Ag1 Ag2 Ag3 146.68(5)
C19 Ag1 Ag2 Ag3 -34.72(4)
Ag4 Ag1 Ag2 Ag3 -6.664(5)
C7 Ag2 Ag3 C13 -170.70(7)
C1 Ag2 Ag3 C13 35.60(7)
Ag1 Ag2 Ag3 C13 -5.81(5)
C1 Ag2 Ag3 C7 -153.71(7)
Ag1 Ag2 Ag3 C7 164.89(5)
C7 Ag2 Ag3 Ag4 -158.23(5)
C1 Ag2 Ag3 Ag4 48.07(5)
Ag1 Ag2 Ag3 Ag4 6.663(5)
C1 Ag1 Ag4 C19 -173.37(7)
Ag2 Ag1 Ag4 C19 -148.42(5)
C1 Ag1 Ag4 C13 10.54(8)
C19 Ag1 Ag4 C13 -176.10(9)
Ag2 Ag1 Ag4 C13 35.49(7)
C1 Ag1 Ag4 Ag3 -18.26(4)
C19 Ag1 Ag4 Ag3 155.11(5)
Ag2 Ag1 Ag4 Ag3 6.687(5)
C13 Ag3 Ag4 C19 -163.13(8)
C7 Ag3 Ag4 C19 9.49(8)
Ag2 Ag3 Ag4 C19 29.53(7)
C7 Ag3 Ag4 C13 172.62(6)
Ag2 Ag3 Ag4 C13 -167.34(5)
C13 Ag3 Ag4 Ag1 160.68(5)
C7 Ag3 Ag4 Ag1 -26.69(4)
Ag2 Ag3 Ag4 Ag1 -6.659(5)
C19 Ag1 C1 C2 103.6(4)
Ag2 Ag1 C1 C2 112.40(11)
Ag4 Ag1 C1 C2 144.14(9)
C19 Ag1 C1 C6 -111.6(4)
Ag2 Ag1 C1 C6 -102.73(11)
Ag4 Ag1 C1 C6 -70.99(11)
C19 Ag1 C1 Ag2 -8.8(4)
Ag4 Ag1 C1 Ag2 31.74(5)
C7 Ag2 C1 C2 77.45(17)
Ag1 Ag2 C1 C2 -113.95(11)
Ag3 Ag2 C1 C2 -170.47(7)
C7 Ag2 C1 C6 -51.50(18)
Ag1 Ag2 C1 C6 117.10(11)
Ag3 Ag2 C1 C6 60.58(11)
C7 Ag2 C1 Ag1 -168.60(11)
Ag3 Ag2 C1 Ag1 -56.52(6)
C6 C1 C2 F1 178.55(12)
Ag1 C1 C2 F1 -34.98(16)
Ag2 C1 C2 F1 53.43(14)
C6 C1 C2 C3 -0.4(2)
Ag1 C1 C2 C3 146.03(11)
Ag2 C1 C2 C3 -125.56(12)
F1 C2 C3 F2 2.21(19)
C1 C2 C3 F2 -178.77(13)
F1 C2 C3 C4 -178.22(12)
C1 C2 C3 C4 0.8(2)
F2 C3 C4 F3 -1.3(2)
C2 C3 C4 F3 179.16(13)
F2 C3 C4 C5 178.98(13)
C2 C3 C4 C5 -0.6(2)
F3 C4 C5 F4 -0.8(2)
C3 C4 C5 F4 178.94(13)
F3 C4 C5 C6 -179.68(13)
C3 C4 C5 C6 0.1(2)
F4 C5 C6 F5 -0.3(2)
C4 C5 C6 F5 178.53(13)
F4 C5 C6 C1 -178.56(13)
C4 C5 C6 C1 0.3(2)
C2 C1 C6 F5 -178.30(12)
Ag1 C1 C6 F5 36.12(17)
Ag2 C1 C6 F5 -48.89(15)
C2 C1 C6 C5 -0.1(2)
Ag1 C1 C6 C5 -145.70(12)
Ag2 C1 C6 C5 129.30(13)
C1 Ag2 C7 C12 -121.28(14)
Ag1 Ag2 C7 C12 76.88(13)
Ag3 Ag2 C7 C12 108.11(11)
C1 Ag2 C7 C8 18.6(2)
Ag1 Ag2 C7 C8 -143.25(8)
Ag3 Ag2 C7 C8 -112.02(11)
C1 Ag2 C7 Ag3 130.61(12)
Ag1 Ag2 C7 Ag3 -31.23(9)
C13 Ag3 C7 C12 -41.9(4)
Ag4 Ag3 C7 C12 -90.99(10)
Ag2 Ag3 C7 C12 -116.82(11)
C13 Ag3 C7 C8 -174.8(3)
Ag4 Ag3 C7 C8 136.17(9)
Ag2 Ag3 C7 C8 110.33(11)
C13 Ag3 C7 Ag2 74.9(4)
Ag4 Ag3 C7 Ag2 25.83(5)
C12 C7 C8 F6 178.52(12)
Ag2 C7 C8 F6 36.88(16)
Ag3 C7 C8 F6 -50.25(15)
C12 C7 C8 C9 -2.2(2)
Ag2 C7 C8 C9 -143.82(12)
Ag3 C7 C8 C9 129.05(13)
F6 C8 C9 F7 0.0(2)
C7 C8 C9 F7 -179.29(13)
F6 C8 C9 C10 179.71(13)
C7 C8 C9 C10 0.4(2)
F7 C9 C10 F8 1.5(2)
C8 C9 C10 F8 -178.20(14)
F7 C9 C10 C11 -178.78(14)
C8 C9 C10 C11 1.5(2)
F8 C10 C11 F9 -0.7(2)
C9 C10 C11 F9 179.59(14)
F8 C10 C11 C12 178.22(14)
C9 C10 C11 C12 -1.5(2)
F9 C11 C12 F10 0.2(2)
C10 C11 C12 F10 -178.73(13)
F9 C11 C12 C7 178.45(14)
C10 C11 C12 C7 -0.5(2)
C8 C7 C12 F10 -179.56(12)
Ag2 C7 C12 F10 -40.30(16)
Ag3 C7 C12 F10 47.65(15)
C8 C7 C12 C11 2.2(2)
Ag2 C7 C12 C11 141.47(12)
Ag3 C7 C12 C11 -130.58(13)
C7 Ag3 C13 C18 -158.8(3)
Ag4 Ag3 C13 C18 -105.39(12)
Ag2 Ag3 C13 C18 -89.74(11)
C7 Ag3 C13 C14 56.2(4)
Ag4 Ag3 C13 C14 109.61(11)
Ag2 Ag3 C13 C14 125.26(9)
C7 Ag3 C13 Ag4 -53.4(4)
Ag2 Ag3 C13 Ag4 15.65(6)
C19 Ag4 C13 C18 -89.53(18)
Ag1 Ag4 C13 C18 81.44(12)
Ag3 Ag4 C13 C18 118.92(11)
C19 Ag4 C13 C14 39.7(2)
Ag1 Ag4 C13 C14 -149.35(7)
Ag3 Ag4 C13 C14 -111.87(11)
C19 Ag4 C13 Ag3 151.55(14)
Ag1 Ag4 C13 Ag3 -37.47(9)
C18 C13 C14 F11 -179.84(12)
Ag3 C13 C14 F11 -32.67(16)
Ag4 C13 C14 F11 53.95(15)
C18 C13 C14 C15 0.1(2)
Ag3 C13 C14 C15 147.29(12)
Ag4 C13 C14 C15 -126.09(13)
F11 C14 C15 F12 2.0(2)
C13 C14 C15 F12 -177.96(13)
F11 C14 C15 C16 -179.35(13)
C13 C14 C15 C16 0.7(2)
F12 C15 C16 F13 -0.5(2)
C14 C15 C16 F13 -179.13(14)
F12 C15 C16 C17 177.74(14)
C14 C15 C16 C17 -0.9(2)
F13 C16 C17 F14 -0.6(2)
C15 C16 C17 F14 -178.87(15)
F13 C16 C17 C18 178.57(14)
C15 C16 C17 C18 0.4(2)
F14 C17 C18 F15 0.2(2)
C16 C17 C18 F15 -179.02(14)
F14 C17 C18 C13 179.71(14)
C16 C17 C18 C13 0.5(2)
C14 C13 C18 F15 178.79(12)
Ag3 C13 C18 F15 33.90(18)
Ag4 C13 C18 F15 -53.27(15)
C14 C13 C18 C17 -0.7(2)
Ag3 C13 C18 C17 -145.62(12)
Ag4 C13 C18 C17 127.21(13)
C13 Ag4 C19 C20 -77.0(2)
Ag1 Ag4 C19 C20 109.12(11)
Ag3 Ag4 C19 C20 61.97(13)
C13 Ag4 C19 C24 59.7(2)
Ag1 Ag4 C19 C24 -114.23(13)
Ag3 Ag4 C19 C24 -161.37(8)
C13 Ag4 C19 Ag1 173.92(13)
Ag3 Ag4 C19 Ag1 -47.15(8)
C1 Ag1 C19 C20 -64.2(4)
Ag2 Ag1 C19 C20 -72.28(11)
Ag4 Ag1 C19 C20 -108.77(12)
C1 Ag1 C19 C24 160.2(3)
Ag2 Ag1 C19 C24 152.16(10)
Ag4 Ag1 C19 C24 115.67(12)
C1 Ag1 C19 Ag4 44.5(4)
Ag2 Ag1 C19 Ag4 36.49(5)
C24 C19 C20 F16 -177.25(13)
Ag4 C19 C20 F16 -38.85(17)
Ag1 C19 C20 F16 46.01(17)
C24 C19 C20 C21 2.0(2)
Ag4 C19 C20 C21 140.37(15)
Ag1 C19 C20 C21 -134.76(15)
F16 C20 C21 F17 -0.8(3)
C19 C20 C21 F17 179.98(16)
F16 C20 C21 C22 177.93(16)
C19 C20 C21 C22 -1.3(3)
F17 C21 C22 F18 -1.4(3)
C20 C21 C22 F18 179.90(16)
F17 C21 C22 C23 178.50(17)
C20 C21 C22 C23 -0.2(3)
F18 C22 C23 F19 1.1(3)
C21 C22 C23 F19 -178.77(16)
F18 C22 C23 C24 -179.23(16)
C21 C22 C23 C24 0.9(3)
F19 C23 C24 F20 -1.6(2)
C22 C23 C24 F20 178.72(15)
F19 C23 C24 C19 179.54(14)
C22 C23 C24 C19 -0.1(2)
C20 C19 C24 F20 179.94(13)
Ag4 C19 C24 F20 44.40(18)
Ag1 C19 C24 F20 -45.53(17)
C20 C19 C24 C23 -1.2(2)
Ag4 C19 C24 C23 -136.79(13)
Ag1 C19 C24 C23 133.28(14)
C30 C25 C26 C27 -1.7(2)
C31 C25 C26 C27 176.45(16)
C25 C26 C27 C28 1.3(3)
C26 C27 C28 C29 0.1(3)
C27 C28 C29 C30 -0.9(3)
C28 C29 C30 C25 0.4(2)
C26 C25 C30 C29 0.8(2)
C31 C25 C30 C29 -177.18(15)
C30 C25 C31 C32 -14.3(3)
C26 C25 C31 C32 167.74(17)
C38 C33 C34 C35 -0.6(2)
C39 C33 C34 C35 178.73(16)
C33 C34 C35 C36 0.6(3)
C34 C35 C36 C37 -0.5(3)
C35 C36 C37 C38 0.5(3)
C34 C33 C38 C37 0.6(2)
C39 C33 C38 C37 -178.72(15)
C36 C37 C38 C33 -0.5(3)
C38 C33 C39 C40 -9.3(2)
C34 C33 C39 C40 171.44(16)
